data_7052132
loop_
_publ_author_name
'Juliusz Pernak'
'Joanna Feder-Kubis'
'Anna Cieniecka-Ros\/lonkiewicz'
'Cedric Fischmeister'
'Scott T. Griffin'
'Robin D. Rogers'

_publ_section_title
;
 Synthesis and properties of chiral imidazolium ionic liquids with a
 (1R,2S,5R)-(?)-menthoxymethyl substituent
;
_journal_issue 6
_journal_name_full 'New Journal of Chemistry'
_journal_page_first 879
_journal_paper_doi 10.1039/b616215k
_journal_volume 31
_journal_year 2007
_chemical_absolute_configuration syn
_chemical_formula_moiety 'C17H31N2O, 0.5 H2O, Cl'
_chemical_formula_sum 'C17 H32 Cl N2 O1.5'
_chemical_formula_weight 323.90
_chemical_melting_point 73
_chemical_name_systematic
; 
1-[(1R,2S,5R)--(--)--menthoxymethyl]-3-propylimidazolium chloride hemihydrate 
;
_space_group_IT_number 4
_symmetry_cell_setting monoclinic
_symmetry_space_group_name_Hall 'P 2yb'
_symmetry_space_group_name_H-M 'P 1 21 1'
_atom_sites_solution_hydrogens geom
_atom_sites_solution_primary direct
_atom_sites_solution_secondary difmap
_audit_creation_method SHELXL-97
_cell_angle_alpha 90.00
_cell_angle_beta 90.292(2)
_cell_angle_gamma 90.00
_cell_formula_units_Z 8
_cell_length_a 9.4408(10)
_cell_length_b 34.119(4)
_cell_length_c 12.1754(13)
_cell_measurement_reflns_used 4932
_cell_measurement_temperature 173(2)
_cell_measurement_theta_max 26.56
_cell_measurement_theta_min 2.47
_cell_volume 3921.8(7)
_computing_cell_refinement 'Bruker SMART'
_computing_data_collection 'Bruker SMART'
_computing_data_reduction 'Bruker SAINT'
_computing_molecular_graphics 'Bruker SHELXTL'
_computing_publication_material 'Bruker SHELXTL'
_computing_structure_refinement 'SHELXL-97 (Sheldrick, 1997)'
_computing_structure_solution 'SHELXS-97 (Sheldrick, 1990)'
_diffrn_ambient_temperature 173(2)
_diffrn_measured_fraction_theta_full 0.997
_diffrn_measured_fraction_theta_max 0.934
_diffrn_measurement_device_type 'CCD area detector'
_diffrn_measurement_method 'phi and omega scans'
_diffrn_radiation_monochromator graphite
_diffrn_radiation_source 'fine-focus sealed tube'
_diffrn_radiation_type MoK\a
_diffrn_radiation_wavelength 0.71073
_diffrn_reflns_av_R_equivalents 0.0413
_diffrn_reflns_av_sigmaI/netI 0.1150
_diffrn_reflns_limit_h_max 12
_diffrn_reflns_limit_h_min -11
_diffrn_reflns_limit_k_max 45
_diffrn_reflns_limit_k_min -45
_diffrn_reflns_limit_l_max 16
_diffrn_reflns_limit_l_min -12
_diffrn_reflns_number 25347
_diffrn_reflns_theta_full 25.30
_diffrn_reflns_theta_max 28.42
_diffrn_reflns_theta_min 2.47
_exptl_absorpt_coefficient_mu 0.200
_exptl_absorpt_correction_T_max 0.9881
_exptl_absorpt_correction_T_min 0.7557
_exptl_absorpt_correction_type multi-scan
_exptl_absorpt_process_details '(Sheldrick 2004, SADABS)'
_exptl_crystal_colour Colorless
_exptl_crystal_density_diffrn 1.097
_exptl_crystal_density_method 'not measured'
_exptl_crystal_description Rectangular
_exptl_crystal_F_000 1416
_exptl_crystal_size_max 0.34
_exptl_crystal_size_mid 0.14
_exptl_crystal_size_min 0.06
_refine_diff_density_max 0.362
_refine_diff_density_min -0.265
_refine_diff_density_rms 0.052
_refine_ls_abs_structure_details 'Flack H D (1983), Acta Cryst. A39, 876-881, 8051 Friedel pairs'
_refine_ls_abs_structure_Flack -0.02(5)
_refine_ls_extinction_coef 0.0019(4)
_refine_ls_extinction_expression Fc^*^=kFc[1+0.001xFc^2^\l^3^/sin(2\q)]^-1/4^
_refine_ls_extinction_method SHELXL
_refine_ls_goodness_of_fit_ref 0.990
_refine_ls_hydrogen_treatment mixed
_refine_ls_matrix_type fullcycle
_refine_ls_number_parameters 846
_refine_ls_number_reflns 17433
_refine_ls_number_restraints 1
_refine_ls_restrained_S_all 0.990
_refine_ls_R_factor_all 0.1361
_refine_ls_R_factor_gt 0.0651
_refine_ls_shift/su_max 0.037
_refine_ls_shift/su_mean 0.001
_refine_ls_structure_factor_coef Fsqd
_refine_ls_weighting_details 'calc w=1/[\s^2^(Fo^2^)+(0.0592P)^2^+0.0000P] where P=(Fo^2^+2Fc^2^)/3'
_refine_ls_weighting_scheme calc
_refine_ls_wR_factor_gt 0.1222
_refine_ls_wR_factor_ref 0.1471
_reflns_number_gt 9974
_reflns_number_total 17433
_reflns_threshold_expression >2sigma(I)
_cod_data_source_file b616215k.txt
_cod_data_source_block 1c
_cod_depositor_comments
;
The following automatic conversions were performed:
'_symmetry_cell_setting' value 'Monoclinic' changed to 'monoclinic'
according to '/home/saulius/struct/CIF-dictionaries/cif_core.dic'
dictionary named 'cif_core.dic' version 2.4.1 from
2010-06-29.

'_exptl_absorpt_correction_type' value 'Multi-scan' changed
to 'multi-scan' according to
'/home/saulius/struct/CIF-dictionaries/cif_core.dic' dictionary named
'cif_core.dic' version 2.4.1 from 2010-06-29.

Automatic conversion script
Id: cif_fix_enum 1527 2010-12-29 10:47:43Z saulius 
;
_cod_original_sg_symbol_H-M P2(1)
_cod_original_formula_sum 'C17 H32 Cl N2 O1.50'
_cod_database_code 7052132

loop_
_symmetry_equiv_pos_as_xyz
'x, y, z'
'-x, y+1/2, -z'

loop_
_atom_site_label
_atom_site_type_symbol
_atom_site_fract_x
_atom_site_fract_y
_atom_site_fract_z
_atom_site_U_iso_or_equiv
_atom_site_adp_type
_atom_site_occupancy
_atom_site_symmetry_multiplicity
_atom_site_calc_flag
_atom_site_refinement_flags
_atom_site_disorder_assembly
_atom_site_disorder_group
Cl1 Cl 1.24648(10) 0.22940(3) 0.23401(7) 0.0450(3) Uani 1 1 d . . .
Cl2 Cl 0.87830(11) 0.31222(3) -0.18323(8) 0.0458(3) Uani 1 1 d . . .
Cl3 Cl 1.37242(11) 0.15342(3) 0.90607(8) 0.0474(3) Uani 1 1 d . . .
Cl4 Cl 0.73863(10) 0.23687(3) 0.48997(8) 0.0461(3) Uani 1 1 d . . .
O1' O 0.9769(3) 0.32440(7) 0.1881(2) 0.0439(7) Uani 1 1 d . . .
O1 O 1.4681(3) 0.14133(7) 0.5343(2) 0.0508(8) Uani 1 1 d . . .
O2 O -0.0951(3) 0.36598(7) 0.4913(2) 0.0394(6) Uani 1 1 d . . .
O2' O 0.4135(3) 0.09755(8) 0.2225(2) 0.0465(7) Uani 1 1 d . . .
O10 O 0.5912(4) 0.28033(14) 0.6928(4) 0.0721(12) Uani 1 1 d . . .
H1AW H 0.635(5) 0.2695(13) 0.636(4) 0.058(15) Uiso 1 1 d . . .
H1BW H 1.138(5) 0.1988(14) 0.080(4) 0.061(16) Uiso 1 1 d . . .
O11 O 1.0906(4) 0.18807(15) 0.0303(4) 0.0758(12) Uani 1 1 d . . .
H2BW H 1.153(6) 0.1774(16) -0.008(5) 0.09(2) Uiso 1 1 d . . .
H2AW H 0.649(5) 0.2864(15) 0.724(4) 0.053(18) Uiso 1 1 d . . .
N1 N 1.3129(3) 0.19159(9) 0.5894(3) 0.0381(8) Uani 1 1 d . . .
N1' N 0.8153(3) 0.27504(8) 0.1334(2) 0.0323(7) Uani 1 1 d . . .
N2 N 1.1115(3) 0.20618(9) 0.6631(2) 0.0364(7) Uani 1 1 d . . .
N2' N 0.6137(3) 0.26020(8) 0.0591(2) 0.0328(7) Uani 1 1 d . . .
N3 N 0.0639(3) 0.31343(9) 0.5185(2) 0.0340(7) Uani 1 1 d . . .
N3' N 0.5643(3) 0.15253(9) 0.2021(2) 0.0360(7) Uani 1 1 d . . .
N4' N 0.7802(3) 0.16584(9) 0.2457(2) 0.0374(8) Uani 1 1 d . . .
N4 N 0.2827(3) 0.30248(9) 0.4765(3) 0.0396(8) Uani 1 1 d . . .
C1' C 0.9353(5) 0.42681(13) 0.0733(4) 0.0602(13) Uani 1 1 d . . .
H1'A H 0.8673 0.4222 0.0125 0.072 Uiso 1 1 calc R . .
H1'B H 0.9085 0.4517 0.1096 0.072 Uiso 1 1 calc R . .
C1 C 1.4153(6) 0.04037(13) 0.6518(4) 0.0700(15) Uani 1 1 d . . .
H1A H 1.3554 0.0470 0.7156 0.084 Uiso 1 1 calc R . .
H1B H 1.3774 0.0160 0.6188 0.084 Uiso 1 1 calc R . .
C2' C 1.1246(5) 0.36053(13) 0.0593(4) 0.0553(12) Uani 1 1 d . . .
H2'A H 1.1915 0.3662 0.1202 0.066 Uiso 1 1 calc R . .
H2'B H 1.1544 0.3356 0.0246 0.066 Uiso 1 1 calc R . .
C2 C 1.6202(5) 0.10358(14) 0.6555(4) 0.0632(13) Uani 1 1 d . . .
H2A H 1.6558 0.1278 0.6908 0.076 Uiso 1 1 calc R . .
H2B H 1.6813 0.0979 0.5916 0.076 Uiso 1 1 calc R . .
C3' C 1.1336(5) 0.39293(15) -0.0242(5) 0.0701(14) Uani 1 1 d . . .
H3'A H 1.0682 0.3861 -0.0862 0.084 Uiso 1 1 calc R . .
C3 C 1.6313(5) 0.06983(16) 0.7371(5) 0.0710(14) Uani 1 1 d . . .
H3A H 1.5757 0.0776 0.8033 0.085 Uiso 1 1 calc R . .
C4' C 1.0807(5) 0.43100(15) 0.0266(5) 0.0769(16) Uani 1 1 d . . .
H4'A H 1.1469 0.4392 0.0856 0.092 Uiso 1 1 calc R . .
H4'B H 1.0798 0.4518 -0.0301 0.092 Uiso 1 1 calc R . .
C4 C 1.5623(7) 0.03310(16) 0.6907(5) 0.0853(18) Uani 1 1 d . . .
H4A H 1.6197 0.0232 0.6288 0.102 Uiso 1 1 calc R . .
H4B H 1.5610 0.0126 0.7482 0.102 Uiso 1 1 calc R . .
C5' C 0.9228(5) 0.39278(12) 0.1577(3) 0.0471(10) Uani 1 1 d . . .
H5'A H 0.9886 0.3992 0.2199 0.056 Uiso 1 1 calc R . .
C5 C 1.4045(6) 0.07361(12) 0.5666(4) 0.0578(12) Uani 1 1 d . . .
H5A H 1.4645 0.0659 0.5027 0.069 Uiso 1 1 calc R . .
C6' C 0.9768(4) 0.35549(11) 0.1060(3) 0.0421(10) Uani 1 1 d . . .
H6'A H 0.9111 0.3479 0.0450 0.051 Uiso 1 1 calc R . .
C6 C 1.4705(5) 0.11030(11) 0.6160(3) 0.0465(11) Uani 1 1 d . . .
H6A H 1.4119 0.1187 0.6799 0.056 Uiso 1 1 calc R . .
C7' C 1.2818(6) 0.39715(17) -0.0714(6) 0.104(2) Uani 1 1 d . . .
H7'A H 1.3102 0.3724 -0.1057 0.156 Uiso 1 1 calc R . .
H7'B H 1.3485 0.4037 -0.0123 0.156 Uiso 1 1 calc R . .
H7'C H 1.2820 0.4180 -0.1267 0.156 Uiso 1 1 calc R . .
C7 C 1.7838(6) 0.0632(2) 0.7751(7) 0.130(3) Uani 1 1 d . . .
H7A H 1.7883 0.0398 0.8215 0.195 Uiso 1 1 calc R . .
H7B H 1.8161 0.0860 0.8174 0.195 Uiso 1 1 calc R . .
H7C H 1.8448 0.0597 0.7110 0.195 Uiso 1 1 calc R . .
C8' C 0.7744(5) 0.38884(14) 0.2069(3) 0.0553(12) Uani 1 1 d . . .
H8'A H 0.7756 0.3655 0.2564 0.066 Uiso 1 1 calc R . .
C8 C 1.2537(7) 0.07997(14) 0.5226(4) 0.0769(17) Uani 1 1 d . . .
H8A H 1.2570 0.1035 0.4739 0.092 Uiso 1 1 calc R . .
C9 C 1.2216(5) 0.20266(11) 0.5054(3) 0.0438(10) Uani 1 1 d . . .
H9A H 1.2428 0.2037 0.4293 0.053 Uiso 1 1 calc R . .
C9' C 0.7249(4) 0.26489(11) 0.2170(3) 0.0403(10) Uani 1 1 d . . .
H9'A H 0.7470 0.2645 0.2932 0.048 Uiso 1 1 calc R . .
C10 C 0.9994(4) 0.21258(12) 0.7448(3) 0.0486(11) Uani 1 1 d . . .
H10A H 0.9480 0.2370 0.7264 0.058 Uiso 1 1 calc R . .
H10B H 1.0436 0.2161 0.8181 0.058 Uiso 1 1 calc R . .
C10' C 0.5027(4) 0.25331(12) -0.0230(3) 0.0456(10) Uani 1 1 d . . .
H10C H 0.4521 0.2288 -0.0043 0.055 Uiso 1 1 calc R . .
H10D H 0.5476 0.2495 -0.0956 0.055 Uiso 1 1 calc R . .
C11' C 0.6004(4) 0.25578(11) 0.1713(3) 0.0392(9) Uani 1 1 d . . .
H11A H 0.5176 0.2477 0.2091 0.047 Uiso 1 1 calc R . .
C11 C 1.0972(5) 0.21160(12) 0.5526(3) 0.0449(10) Uani 1 1 d . . .
H11B H 1.0140 0.2202 0.5155 0.054 Uiso 1 1 calc R . .
C12 C 1.2432(4) 0.19384(10) 0.6838(3) 0.0324(8) Uani 1 1 d . . .
H12A H 1.2808 0.1877 0.7542 0.039 Uiso 1 1 calc R . .
C12' C 0.7458(4) 0.27184(10) 0.0383(3) 0.0318(8) Uani 1 1 d . . .
H12B H 0.7838 0.2770 -0.0323 0.038 Uiso 1 1 calc R . .
C13' C 0.9641(4) 0.28663(11) 0.1441(4) 0.0454(10) Uani 1 1 d . . .
H13A H 1.0141 0.2678 0.1924 0.054 Uiso 1 1 calc R . .
H13B H 1.0096 0.2858 0.0711 0.054 Uiso 1 1 calc R . .
C13 C 1.4601(4) 0.17894(11) 0.5773(4) 0.0501(11) Uani 1 1 d . . .
H13C H 1.5103 0.1974 0.5281 0.060 Uiso 1 1 calc R . .
H13D H 1.5079 0.1796 0.6498 0.060 Uiso 1 1 calc R . .
C14' C 0.6607(5) 0.38177(16) 0.1202(5) 0.0768(16) Uani 1 1 d . . .
H14A H 0.6920 0.3611 0.0699 0.115 Uiso 1 1 calc R . .
H14B H 0.6441 0.4060 0.0789 0.115 Uiso 1 1 calc R . .
H14C H 0.5727 0.3736 0.1560 0.115 Uiso 1 1 calc R . .
C14 C 1.1455(6) 0.08858(18) 0.6111(5) 0.0910(19) Uani 1 1 d . . .
H14D H 1.0560 0.0966 0.5767 0.137 Uiso 1 1 calc R . .
H14E H 1.1806 0.1097 0.6585 0.137 Uiso 1 1 calc R . .
H14F H 1.1299 0.0650 0.6552 0.137 Uiso 1 1 calc R . .
C15' C 0.7360(6) 0.42441(16) 0.2769(4) 0.0836(17) Uani 1 1 d . . .
H15A H 0.6483 0.4191 0.3170 0.125 Uiso 1 1 calc R . .
H15B H 0.7223 0.4473 0.2294 0.125 Uiso 1 1 calc R . .
H15C H 0.8127 0.4297 0.3294 0.125 Uiso 1 1 calc R . .
C15 C 1.206(2) 0.0454(3) 0.4505(9) 0.139(5) Uani 1 1 d . . .
H15D H 1.284(13) 0.041(4) 0.395(11) 0.26(8) Uiso 1 1 d . . .
H15E H 1.146(13) 0.055(4) 0.416(11) 0.24(7) Uiso 1 1 d . . .
H15F H 1.189(7) 0.023(2) 0.499(6) 0.13(3) Uiso 1 1 d . . .
C16' C 0.3989(5) 0.28554(13) -0.0313(4) 0.0571(12) Uani 1 1 d . . .
H16A H 0.4475 0.3098 -0.0549 0.069 Uiso 1 1 calc R . .
H16B H 0.3564 0.2904 0.0416 0.069 Uiso 1 1 calc R . .
C16 C 0.8967(5) 0.17978(14) 0.7499(4) 0.0584(13) Uani 1 1 d . . .
H16C H 0.9470 0.1554 0.7709 0.070 Uiso 1 1 calc R . .
H16D H 0.8539 0.1757 0.6764 0.070 Uiso 1 1 calc R . .
C17' C 0.2838(5) 0.27533(15) -0.1131(4) 0.0627(13) Uani 1 1 d . . .
H17A H 0.2252 0.2985 -0.1272 0.094 Uiso 1 1 calc R . .
H17B H 0.2246 0.2543 -0.0831 0.094 Uiso 1 1 calc R . .
H17C H 0.3269 0.2665 -0.1818 0.094 Uiso 1 1 calc R . .
C17 C 0.7815(5) 0.18805(15) 0.8319(4) 0.0687(14) Uani 1 1 d . . .
H17D H 0.7186 0.1653 0.8371 0.103 Uiso 1 1 calc R . .
H17E H 0.7268 0.2110 0.8080 0.103 Uiso 1 1 calc R . .
H17F H 0.8241 0.1933 0.9040 0.103 Uiso 1 1 calc R . .
C21 C -0.0477(5) 0.45395(13) 0.6724(4) 0.0631(13) Uani 1 1 d . . .
H21A H 0.0200 0.4428 0.7265 0.076 Uiso 1 1 calc R . .
H21B H -0.0173 0.4811 0.6561 0.076 Uiso 1 1 calc R . .
C21' C 0.4849(6) 0.01459(14) 0.0287(4) 0.0749(16) Uani 1 1 d . . .
H21C H 0.5254 -0.0118 0.0413 0.090 Uiso 1 1 calc R . .
H21D H 0.5451 0.0282 -0.0256 0.090 Uiso 1 1 calc R . .
C22 C -0.2439(4) 0.39006(13) 0.6393(3) 0.0493(11) Uani 1 1 d . . .
H22A H -0.2764 0.3630 0.6543 0.059 Uiso 1 1 calc R . .
H22B H -0.3092 0.4018 0.5846 0.059 Uiso 1 1 calc R . .
C22' C 0.2666(5) 0.07203(14) 0.0764(4) 0.0559(12) Uani 1 1 d . . .
H22C H 0.2242 0.0982 0.0643 0.067 Uiso 1 1 calc R . .
H22D H 0.2086 0.0582 0.1317 0.067 Uiso 1 1 calc R . .
C23' C 0.2643(6) 0.04898(15) -0.0316(4) 0.0731(16) Uani 1 1 d . . .
H23A H 0.3193 0.0643 -0.0868 0.088 Uiso 1 1 calc R . .
C23 C -0.2493(5) 0.41386(14) 0.7449(4) 0.0592(13) Uani 1 1 d . . .
H23B H -0.1849 0.4010 0.7996 0.071 Uiso 1 1 calc R . .
C24 C -0.1917(6) 0.45496(13) 0.7222(4) 0.0672(14) Uani 1 1 d . . .
H24A H -0.2574 0.4688 0.6719 0.081 Uiso 1 1 calc R . .
H24B H -0.1876 0.4699 0.7919 0.081 Uiso 1 1 calc R . .
C24' C 0.3350(6) 0.01031(14) -0.0185(4) 0.0741(16) Uani 1 1 d . . .
H24C H 0.3398 -0.0029 -0.0908 0.089 Uiso 1 1 calc R . .
H24D H 0.2780 -0.0064 0.0310 0.089 Uiso 1 1 calc R . .
C25 C -0.0419(4) 0.42973(12) 0.5669(3) 0.0482(10) Uani 1 1 d . . .
H25A H -0.1107 0.4418 0.5141 0.058 Uiso 1 1 calc R . .
C25' C 0.4876(5) 0.03737(13) 0.1361(4) 0.0598(13) Uani 1 1 d . . .
H25B H 0.4297 0.0223 0.1903 0.072 Uiso 1 1 calc R . .
C26 C -0.0953(4) 0.38875(11) 0.5922(3) 0.0392(9) Uani 1 1 d . . .
H26A H -0.0302 0.3761 0.6467 0.047 Uiso 1 1 calc R . .
C26' C 0.4162(4) 0.07668(12) 0.1195(3) 0.0441(10) Uani 1 1 d . . .
H26B H 0.4722 0.0923 0.0654 0.053 Uiso 1 1 calc R . .
C27' C 0.1123(7) 0.04476(18) -0.0754(5) 0.100(2) Uani 1 1 d . . .
H27A H 0.1146 0.0345 -0.1506 0.149 Uiso 1 1 calc R . .
H27B H 0.0658 0.0704 -0.0751 0.149 Uiso 1 1 calc R . .
H27C H 0.0596 0.0266 -0.0285 0.149 Uiso 1 1 calc R . .
C27 C -0.3969(6) 0.41428(18) 0.7927(5) 0.0931(19) Uani 1 1 d . . .
H27D H -0.4340 0.3875 0.7951 0.140 Uiso 1 1 calc R . .
H27E H -0.4587 0.4306 0.7467 0.140 Uiso 1 1 calc R . .
H27F H -0.3934 0.4251 0.8672 0.140 Uiso 1 1 calc R . .
C28 C 0.1031(5) 0.42939(14) 0.5103(5) 0.0755(16) Uani 1 1 d . . .
H28A H 0.0987 0.4090 0.4513 0.091 Uiso 1 1 calc R . .
C28' C 0.6374(7) 0.04174(19) 0.1851(6) 0.096(2) Uani 1 1 d . . .
H28B H 0.6286 0.0654 0.2329 0.115 Uiso 1 1 calc R . .
C29 C 0.1382(4) 0.30903(11) 0.6156(3) 0.0373(9) Uani 1 1 d . . .
H29A H 0.1001 0.3106 0.6875 0.045 Uiso 1 1 calc R . .
C29' C 0.6355(4) 0.15867(11) 0.1046(3) 0.0394(9) Uani 1 1 d . . .
H29B H 0.5972 0.1574 0.0324 0.047 Uiso 1 1 calc R . .
C30' C 0.9098(4) 0.17060(14) 0.3111(4) 0.0553(12) Uani 1 1 d . D .
H30A H 0.8855 0.1818 0.3837 0.066 Uiso 1 1 calc R . .
H30B H 0.9739 0.1892 0.2736 0.066 Uiso 1 1 calc R . .
C30 C 0.4140(4) 0.29890(14) 0.4130(4) 0.0534(12) Uani 1 1 d . C .
H30C H 0.3923 0.2880 0.3395 0.064 Uiso 1 1 calc R . .
H30D H 0.4797 0.2807 0.4509 0.064 Uiso 1 1 calc R . .
C31 C 0.2741(4) 0.30210(11) 0.5899(3) 0.0409(10) Uani 1 1 d . . .
H31A H 0.3499 0.2978 0.6401 0.049 Uiso 1 1 calc R . .
C31' C 0.7701(4) 0.16675(11) 0.1330(3) 0.0386(9) Uani 1 1 d . . .
H31B H 0.8453 0.1722 0.0838 0.046 Uiso 1 1 calc R . .
C32' C 0.6536(4) 0.15707(11) 0.2851(3) 0.0402(9) Uani 1 1 d . . .
H32A H 0.6308 0.1545 0.3607 0.048 Uiso 1 1 calc R . .
C32 C 0.1558(4) 0.30934(11) 0.4360(3) 0.0420(10) Uani 1 1 d . . .
H32B H 0.1328 0.3111 0.3601 0.050 Uiso 1 1 calc R . .
C33 C -0.0853(4) 0.32583(11) 0.5060(3) 0.0386(9) Uani 1 1 d . . .
H33A H -0.1281 0.3123 0.4420 0.046 Uiso 1 1 calc R . .
H33B H -0.1390 0.3182 0.5723 0.046 Uiso 1 1 calc R . .
C33' C 0.4158(4) 0.13817(12) 0.2122(3) 0.0445(10) Uani 1 1 d . . .
H33C H 0.3711 0.1502 0.2774 0.053 Uiso 1 1 calc R . .
H33D H 0.3606 0.1461 0.1465 0.053 Uiso 1 1 calc R . .
C34 C 0.2253(6) 0.41833(17) 0.5864(7) 0.113(3) Uani 1 1 d . . .
H34A H 0.1986 0.3955 0.6304 0.170 Uiso 1 1 calc R . .
H34B H 0.2468 0.4404 0.6352 0.170 Uiso 1 1 calc R . .
H34C H 0.3090 0.4120 0.5426 0.170 Uiso 1 1 calc R . .
C34' C 0.7463(8) 0.0526(3) 0.1100(10) 0.177(5) Uani 1 1 d . . .
H34D H 0.7413 0.0809 0.0960 0.266 Uiso 1 1 calc R . .
H34E H 0.7333 0.0384 0.0408 0.266 Uiso 1 1 calc R . .
H34F H 0.8390 0.0461 0.1417 0.266 Uiso 1 1 calc R . .
C35' C 0.6631(12) 0.0117(5) 0.2608(14) 0.330(12) Uani 1 1 d . . .
H35A H 0.6847 0.0231 0.3328 0.495 Uiso 1 1 calc R . .
H35B H 0.7437 -0.0041 0.2362 0.495 Uiso 1 1 calc R . .
H35C H 0.5789 -0.0050 0.2663 0.495 Uiso 1 1 calc R . .
C35 C 0.1318(7) 0.46877(17) 0.4539(6) 0.111(2) Uani 1 1 d . . .
H35D H 0.2227 0.4676 0.4156 0.166 Uiso 1 1 calc R . .
H35E H 0.1351 0.4896 0.5093 0.166 Uiso 1 1 calc R . .
H35F H 0.0559 0.4743 0.4009 0.166 Uiso 1 1 calc R . .
C36 C 0.4837(6) 0.33836(17) 0.4006(5) 0.0873(18) Uani 1 1 d . . .
H36A H 0.5328 0.3432 0.4714 0.105 Uiso 0.50 1 calc PR A 1
H36B H 0.5593 0.3345 0.3456 0.105 Uiso 0.50 1 calc PR A 1
H36C H 0.5795 0.3358 0.3687 0.105 Uiso 0.50 1 d PR A 2
H36D H 0.4917 0.3516 0.4727 0.105 Uiso 0.50 1 d PR A 2
C36' C 0.9842(6) 0.1323(2) 0.3272(6) 0.096(2) Uani 1 1 d . . .
H36E H 1.0621 0.1369 0.3805 0.115 Uiso 0.55 1 calc PR B 1
H36F H 1.0290 0.1255 0.2564 0.115 Uiso 0.55 1 calc PR B 1
H36G H 1.0625 0.1364 0.3804 0.115 Uiso 0.45 1 d PR B 2
H36H H 0.9170 0.1136 0.3605 0.115 Uiso 0.45 1 d PR B 2
C37A C 0.4224(17) 0.3721(5) 0.3742(17) 0.161(8) Uani 0.50 1 d P C 1
H37A H 0.4815 0.3939 0.4001 0.241 Uiso 0.50 1 calc PR C 1
H37B H 0.3290 0.3737 0.4087 0.241 Uiso 0.50 1 calc PR C 1
H37C H 0.4116 0.3738 0.2942 0.241 Uiso 0.50 1 calc PR C 1
C37C C 0.9028(14) 0.0960(4) 0.3662(15) 0.171(8) Uani 0.55 1 d P D 1
H37D H 0.9659 0.0732 0.3659 0.256 Uiso 0.55 1 calc PR D 1
H37E H 0.8224 0.0912 0.3168 0.256 Uiso 0.55 1 calc PR D 1
H37F H 0.8680 0.1005 0.4409 0.256 Uiso 0.55 1 calc PR D 1
C37B C 0.3795(11) 0.3642(4) 0.3240(10) 0.097(4) Uani 0.50 1 d P C 2
H37G H 0.4182 0.3907 0.3162 0.145 Uiso 0.50 1 calc PR C 2
H37H H 0.2857 0.3657 0.3579 0.145 Uiso 0.50 1 calc PR C 2
H37I H 0.3712 0.3520 0.2514 0.145 Uiso 0.50 1 calc PR C 2
C37D C 1.0360(16) 0.1171(4) 0.2407(13) 0.079(4) Uani 0.45 1 d P D 2
H37J H 1.078(11) 0.091(3) 0.258(8) 0.07(3) Uiso 0.45 1 d P E 2
H37K H 1.077(17) 0.134(5) 0.178(15) 0.16(7) Uiso 0.45 1 d P F 2
H37L H 0.943(10) 0.108(3) 0.181(8) 0.06(3) Uiso 0.45 1 d P G 2

loop_
_atom_site_aniso_label
_atom_site_aniso_U_11
_atom_site_aniso_U_22
_atom_site_aniso_U_33
_atom_site_aniso_U_23
_atom_site_aniso_U_13
_atom_site_aniso_U_12
Cl1 0.0395(6) 0.0589(7) 0.0366(5) 0.0065(5) 0.0007(4) 0.0030(5)
Cl2 0.0516(6) 0.0526(6) 0.0333(5) 0.0082(5) 0.0097(4) 0.0006(5)
Cl3 0.0583(7) 0.0482(6) 0.0356(5) 0.0074(5) -0.0108(5) -0.0021(5)
Cl4 0.0444(6) 0.0564(6) 0.0375(5) 0.0071(5) -0.0001(4) -0.0073(5)
O1' 0.0518(18) 0.0380(16) 0.0417(15) 0.0025(12) -0.0101(13) -0.0034(13)
O1 0.065(2) 0.0375(16) 0.0504(17) -0.0037(13) 0.0194(15) 0.0020(14)
O2 0.0397(16) 0.0448(17) 0.0338(15) 0.0028(12) 0.0004(12) 0.0015(12)
O2' 0.0488(18) 0.0519(18) 0.0387(16) 0.0017(13) 0.0022(13) -0.0099(14)
O10 0.041(2) 0.116(3) 0.059(3) -0.009(2) 0.005(2) 0.002(2)
O11 0.045(2) 0.124(4) 0.059(2) -0.010(2) -0.007(2) -0.007(2)
N1 0.042(2) 0.0327(17) 0.039(2) -0.0016(14) 0.0030(16) -0.0048(14)
N1' 0.0349(18) 0.0324(16) 0.0297(17) 0.0022(13) 0.0039(14) -0.0002(13)
N2 0.038(2) 0.0362(17) 0.0348(18) 0.0013(14) -0.0052(15) 0.0000(15)
N2' 0.0349(19) 0.0309(16) 0.0325(18) -0.0001(13) 0.0037(14) 0.0022(14)
N3 0.0323(17) 0.0350(17) 0.0349(18) -0.0011(14) 0.0052(14) -0.0036(14)
N3' 0.0344(18) 0.0375(17) 0.0362(18) -0.0003(15) 0.0021(14) 0.0036(15)
N4' 0.0327(19) 0.0412(19) 0.0385(19) -0.0052(14) -0.0013(15) 0.0003(14)
N4 0.0353(19) 0.049(2) 0.0348(19) -0.0024(14) 0.0048(15) 0.0009(15)
C1' 0.065(3) 0.046(3) 0.070(3) 0.014(2) 0.013(3) 0.015(2)
C1 0.107(5) 0.038(3) 0.064(3) 0.001(2) 0.001(3) 0.000(3)
C2' 0.042(3) 0.047(3) 0.077(3) 0.011(2) 0.003(2) 0.004(2)
C2 0.050(3) 0.062(3) 0.078(3) 0.005(3) 0.016(3) 0.006(2)
C3' 0.060(3) 0.059(3) 0.092(4) 0.015(3) 0.023(3) 0.000(2)
C3 0.053(3) 0.071(4) 0.089(4) 0.017(3) -0.005(3) 0.014(3)
C4' 0.072(4) 0.052(3) 0.107(4) 0.026(3) 0.020(3) -0.003(3)
C4 0.101(5) 0.069(4) 0.087(4) 0.022(3) 0.024(4) 0.032(4)
C5' 0.051(3) 0.040(2) 0.050(3) 0.004(2) -0.001(2) 0.002(2)
C5 0.090(4) 0.039(2) 0.045(3) -0.005(2) 0.002(2) 0.007(2)
C6' 0.044(3) 0.036(2) 0.046(2) 0.0058(18) -0.005(2) 0.0016(18)
C6 0.059(3) 0.040(2) 0.041(2) 0.0013(19) 0.014(2) 0.004(2)
C7' 0.067(4) 0.079(4) 0.166(7) 0.038(4) 0.051(4) 0.004(3)
C7 0.064(4) 0.142(7) 0.185(8) 0.068(6) -0.008(5) 0.023(4)
C8' 0.069(3) 0.056(3) 0.041(3) 0.004(2) 0.013(2) 0.009(2)
C8 0.118(5) 0.046(3) 0.066(3) 0.000(2) -0.025(4) -0.023(3)
C9 0.066(3) 0.040(2) 0.025(2) 0.0028(17) -0.005(2) -0.008(2)
C9' 0.055(3) 0.041(2) 0.025(2) 0.0026(17) 0.0078(19) 0.006(2)
C10 0.046(3) 0.050(3) 0.051(3) -0.012(2) 0.005(2) 0.010(2)
C10' 0.039(2) 0.048(3) 0.050(3) -0.0118(19) -0.002(2) -0.001(2)
C11' 0.042(3) 0.041(2) 0.034(2) 0.0022(17) 0.0103(19) -0.0037(19)
C11 0.050(3) 0.045(2) 0.039(2) 0.0037(19) -0.015(2) -0.001(2)
C12 0.038(2) 0.028(2) 0.031(2) 0.0011(16) -0.0021(17) -0.0025(17)
C12' 0.035(2) 0.033(2) 0.027(2) 0.0049(16) 0.0082(17) 0.0053(17)
C13' 0.045(3) 0.032(2) 0.059(3) 0.0003(19) -0.004(2) -0.0006(18)
C13 0.048(3) 0.039(2) 0.064(3) -0.001(2) 0.015(2) -0.005(2)
C14' 0.052(3) 0.088(4) 0.091(4) -0.007(3) 0.020(3) 0.002(3)
C14 0.085(4) 0.085(4) 0.102(5) 0.001(3) -0.027(4) -0.025(3)
C15' 0.111(5) 0.082(4) 0.059(3) -0.004(3) 0.020(3) 0.027(3)
C15 0.259(14) 0.057(4) 0.100(6) -0.007(4) -0.060(9) -0.048(6)
C16' 0.071(3) 0.055(3) 0.045(3) -0.009(2) -0.016(2) 0.014(2)
C16 0.075(4) 0.056(3) 0.045(3) -0.008(2) 0.021(2) -0.012(2)
C17' 0.059(3) 0.079(3) 0.051(3) -0.003(2) -0.017(2) 0.015(3)
C17 0.067(3) 0.091(4) 0.048(3) -0.005(3) 0.020(2) 0.002(3)
C21 0.070(3) 0.046(3) 0.073(3) -0.009(2) -0.004(3) 0.004(2)
C21' 0.103(5) 0.047(3) 0.074(4) -0.005(3) 0.004(3) -0.005(3)
C22 0.043(3) 0.051(2) 0.055(3) 0.012(2) 0.011(2) 0.008(2)
C22' 0.050(3) 0.066(3) 0.052(3) 0.014(2) -0.010(2) -0.014(2)
C23' 0.100(4) 0.065(3) 0.054(3) 0.015(2) -0.024(3) -0.038(3)
C23 0.061(3) 0.061(3) 0.056(3) 0.008(2) 0.017(2) 0.017(2)
C24 0.090(4) 0.053(3) 0.059(3) -0.010(2) 0.006(3) 0.022(3)
C24' 0.111(5) 0.053(3) 0.059(3) 0.001(2) -0.010(3) -0.030(3)
C25 0.047(3) 0.042(2) 0.056(3) 0.002(2) 0.002(2) -0.005(2)
C25' 0.069(3) 0.055(3) 0.055(3) 0.000(2) -0.002(2) -0.006(2)
C26 0.041(2) 0.045(2) 0.032(2) -0.0014(18) -0.0017(18) 0.0048(19)
C26' 0.048(3) 0.047(2) 0.038(2) 0.0074(19) 0.0001(19) -0.014(2)
C27' 0.113(5) 0.098(4) 0.088(4) 0.014(3) -0.056(4) -0.042(4)
C27 0.089(4) 0.102(5) 0.089(4) 0.005(3) 0.047(3) 0.021(4)
C28 0.063(4) 0.053(3) 0.111(4) -0.011(3) 0.032(3) -0.022(3)
C28' 0.083(5) 0.087(4) 0.117(5) -0.014(4) -0.035(4) 0.023(4)
C29 0.041(2) 0.034(2) 0.037(2) 0.0053(17) 0.0037(18) -0.0013(18)
C29' 0.045(2) 0.035(2) 0.038(2) 0.0029(17) -0.0033(18) 0.0029(18)
C30' 0.038(3) 0.075(3) 0.053(3) -0.007(2) -0.012(2) -0.005(2)
C30 0.040(3) 0.075(3) 0.046(3) -0.012(2) 0.010(2) 0.001(2)
C31 0.042(3) 0.041(2) 0.040(2) 0.0048(17) -0.0024(18) -0.0007(19)
C31' 0.042(2) 0.035(2) 0.039(2) 0.0000(17) 0.0015(18) -0.0003(18)
C32' 0.043(2) 0.041(2) 0.037(2) -0.0011(18) -0.0014(19) 0.005(2)
C32 0.047(3) 0.042(2) 0.037(2) -0.0060(18) 0.004(2) -0.007(2)
C33 0.030(2) 0.039(2) 0.047(2) -0.0022(18) 0.0040(18) -0.0061(17)
C33' 0.034(2) 0.054(3) 0.046(2) -0.002(2) -0.0011(18) 0.0015(19)
C34 0.052(4) 0.062(4) 0.226(8) 0.004(4) 0.009(5) 0.000(3)
C34' 0.065(5) 0.177(9) 0.290(13) -0.075(9) 0.026(7) -0.017(5)
C35' 0.130(9) 0.42(2) 0.44(2) 0.294(19) -0.160(12) -0.053(11)
C35 0.116(5) 0.075(4) 0.142(6) -0.005(4) 0.062(4) -0.048(4)
C36 0.059(4) 0.096(4) 0.107(5) -0.001(4) 0.044(3) -0.007(3)
C36' 0.066(4) 0.114(5) 0.108(5) 0.012(4) -0.044(4) 0.001(4)
C37A 0.123(14) 0.122(14) 0.24(2) -0.020(14) 0.114(14) -0.032(12)
C37C 0.124(11) 0.090(9) 0.30(2) 0.075(12) -0.144(13) -0.020(8)
C37B 0.056(7) 0.125(10) 0.109(10) 0.078(8) 0.021(6) 0.011(7)
C37D 0.087(10) 0.076(9) 0.074(9) -0.008(8) -0.018(8) 0.053(8)

loop_
_atom_type_symbol
_atom_type_description
_atom_type_scat_dispersion_real
_atom_type_scat_dispersion_imag
_atom_type_scat_source
C C 0.0033 0.0016 'International Tables Vol C Tables 4.2.6.8 and 6.1.1.4'
H H 0.0000 0.0000 'International Tables Vol C Tables 4.2.6.8 and 6.1.1.4'
N N 0.0061 0.0033 'International Tables Vol C Tables 4.2.6.8 and 6.1.1.4'
O O 0.0106 0.0060 'International Tables Vol C Tables 4.2.6.8 and 6.1.1.4'
Cl Cl 0.1484 0.1585 'International Tables Vol C Tables 4.2.6.8 and 6.1.1.4'

loop_
_geom_angle_atom_site_label_1
_geom_angle_atom_site_label_2
_geom_angle_atom_site_label_3
_geom_angle
_geom_angle_site_symmetry_1
_geom_angle_site_symmetry_3
_geom_angle_publ_flag
C13' O1' C6' 114.1(3) . . ?
C13 O1 C6 114.6(3) . . ?
C33 O2 C26 114.9(3) . . ?
C33' O2' C26' 114.4(3) . . ?
C12 N1 C9 108.3(3) . . ?
C12 N1 C13 125.4(3) . . ?
C9 N1 C13 126.3(3) . . ?
C12' N1' C9' 108.5(3) . . ?
C12' N1' C13' 124.6(3) . . ?
C9' N1' C13' 126.8(3) . . ?
C12 N2 C11 108.4(3) . . ?
C12 N2 C10 126.3(3) . . ?
C11 N2 C10 125.3(3) . . ?
C12' N2' C11' 108.1(3) . . ?
C12' N2' C10' 125.7(3) . . ?
C11' N2' C10' 126.2(3) . . ?
C32 N3 C29 107.7(3) . . ?
C32 N3 C33 125.0(3) . . ?
C29 N3 C33 126.8(3) . . ?
C32' N3' C29' 109.1(3) . . ?
C32' N3' C33' 124.8(3) . . ?
C29' N3' C33' 125.6(3) . . ?
C32' N4' C31' 108.0(3) . . ?
C32' N4' C30' 125.5(3) . . ?
C31' N4' C30' 126.4(3) . . ?
C32 N4 C31 108.5(3) . . ?
C32 N4 C30 126.0(3) . . ?
C31 N4 C30 125.3(3) . . ?
C4' C1' C5' 113.3(4) . . ?
C4 C1 C5 113.3(5) . . ?
C3' C2' C6' 113.0(4) . . ?
C6 C2 C3 112.6(4) . . ?
C2' C3' C7' 112.3(4) . . ?
C2' C3' C4' 109.4(4) . . ?
C7' C3' C4' 112.1(4) . . ?
C4 C3 C2 110.7(4) . . ?
C4 C3 C7 113.1(5) . . ?
C2 C3 C7 111.7(5) . . ?
C1' C4' C3' 112.1(4) . . ?
C1 C4 C3 112.2(4) . . ?
C6' C5' C8' 113.6(3) . . ?
C6' C5' C1' 109.0(3) . . ?
C8' C5' C1' 113.3(4) . . ?
C6 C5 C8 113.5(4) . . ?
C6 C5 C1 108.3(4) . . ?
C8 C5 C1 113.4(4) . . ?
O1' C6' C5' 109.0(3) . . ?
O1' C6' C2' 110.0(3) . . ?
C5' C6' C2' 111.9(3) . . ?
O1 C6 C2 109.9(3) . . ?
O1 C6 C5 108.9(3) . . ?
C2 C6 C5 112.5(4) . . ?
C14' C8' C15' 110.1(4) . . ?
C14' C8' C5' 112.8(4) . . ?
C15' C8' C5' 111.6(4) . . ?
C14 C8 C5 114.0(4) . . ?
C14 C8 C15 110.8(8) . . ?
C5 C8 C15 111.2(8) . . ?
C11 C9 N1 106.7(3) . . ?
C11' C9' N1' 107.3(3) . . ?
N2 C10 C16 112.9(3) . . ?
N2' C10' C16' 113.5(3) . . ?
C9' C11' N2' 107.6(3) . . ?
C9 C11 N2 107.9(4) . . ?
N1 C12 N2 108.7(3) . . ?
N1' C12' N2' 108.4(3) . . ?
O1' C13' N1' 111.3(3) . . ?
O1 C13 N1 111.3(3) . . ?
C10' C16' C17' 110.4(4) . . ?
C10 C16 C17 111.2(4) . . ?
C24 C21 C25 113.0(4) . . ?
C25' C21' C24' 112.5(5) . . ?
C26 C22 C23 111.7(4) . . ?
C26' C22' C23' 111.1(4) . . ?
C24' C23' C22' 111.1(4) . . ?
C24' C23' C27' 111.9(4) . . ?
C22' C23' C27' 110.8(5) . . ?
C27 C23 C22 111.4(4) . . ?
C27 C23 C24 112.9(4) . . ?
C22 C23 C24 108.8(4) . . ?
C21 C24 C23 112.2(4) . . ?
C23' C24' C21' 111.7(4) . . ?
C26 C25 C21 108.3(3) . . ?
C26 C25 C28 112.4(3) . . ?
C21 C25 C28 114.7(4) . . ?
C26' C25' C21' 109.4(4) . . ?
C26' C25' C28' 111.9(4) . . ?
C21' C25' C28' 113.2(5) . . ?
O2 C26 C25 108.6(3) . . ?
O2 C26 C22 109.9(3) . . ?
C25 C26 C22 111.0(3) . . ?
O2' C26' C22' 109.5(3) . . ?
O2' C26' C25' 109.4(3) . . ?
C22' C26' C25' 111.6(4) . . ?
C34 C28 C35 110.7(5) . . ?
C34 C28 C25 113.7(5) . . ?
C35 C28 C25 110.7(5) . . ?
C35' C28' C34' 119.3(9) . . ?
C35' C28' C25' 109.9(7) . . ?
C34' C28' C25' 116.1(6) . . ?
C31 C29 N3 107.6(3) . . ?
C31' C29' N3' 105.9(3) . . ?
N4' C30' C36' 111.4(4) . . ?
N4 C30 C36 110.4(4) . . ?
C29 C31 N4 106.9(3) . . ?
C29' C31' N4' 108.2(3) . . ?
N3' C32' N4' 108.8(3) . . ?
N4 C32 N3 109.3(3) . . ?
O2 C33 N3 111.0(3) . . ?
O2' C33' N3' 110.5(3) . . ?
C37A C36 C30 127.6(9) . . ?
C37A C36 C37B 28.7(9) . . ?
C30 C36 C37B 106.3(6) . . ?
C37D C36' C30' 115.5(8) . . ?
C37D C36' C37C 97.0(10) . . ?
C30' C36' C37C 120.6(7) . . ?

loop_
_geom_bond_atom_site_label_1
_geom_bond_atom_site_label_2
_geom_bond_distance
_geom_bond_site_symmetry_2
_geom_bond_publ_flag
O1' C13' 1.400(4) . ?
O1' C6' 1.458(4) . ?
O1 C13 1.388(4) . ?
O1 C6 1.453(4) . ?
O2 C33 1.385(4) . ?
O2 C26 1.453(4) . ?
O2' C33' 1.392(5) . ?
O2' C26' 1.442(5) . ?
N1 C12 1.329(5) . ?
N1 C9 1.386(5) . ?
N1 C13 1.464(5) . ?
N1' C12' 1.332(4) . ?
N1' C9' 1.376(5) . ?
N1' C13' 1.465(5) . ?
N2 C12 1.335(4) . ?
N2 C11 1.365(5) . ?
N2 C10 1.472(5) . ?
N2' C12' 1.334(4) . ?
N2' C11' 1.380(5) . ?
N2' C10' 1.464(5) . ?
N3 C32 1.337(4) . ?
N3 C29 1.379(5) . ?
N3 C33 1.478(5) . ?
N3' C32' 1.323(4) . ?
N3' C29' 1.383(5) . ?
N3' C33' 1.491(5) . ?
N4' C32' 1.324(5) . ?
N4' C31' 1.375(5) . ?
N4' C30' 1.466(5) . ?
N4 C32 1.315(5) . ?
N4 C31 1.384(5) . ?
N4 C30 1.469(5) . ?
C1' C4' 1.496(6) . ?
C1' C5' 1.556(6) . ?
C1 C4 1.485(7) . ?
C1 C5 1.540(6) . ?
C2' C3' 1.505(6) . ?
C2' C6' 1.519(6) . ?
C2 C6 1.508(6) . ?
C2 C3 1.523(7) . ?
C3' C7' 1.522(7) . ?
C3' C4' 1.524(7) . ?
C3 C4 1.520(8) . ?
C3 C7 1.527(7) . ?
C5' C6' 1.510(6) . ?
C5' C8' 1.532(6) . ?
C5 C6 1.521(6) . ?
C5 C8 1.534(7) . ?
C8' C14' 1.521(7) . ?
C8' C15' 1.528(6) . ?
C8 C14 1.518(8) . ?
C8 C15 1.538(8) . ?
C9 C11 1.345(6) . ?
C9' C11' 1.335(5) . ?
C10 C16 1.482(6) . ?
C10' C16' 1.476(5) . ?
C16' C17' 1.510(6) . ?
C16 C17 1.508(6) . ?
C21 C24 1.492(6) . ?
C21 C25 1.529(6) . ?
C21' C25' 1.521(6) . ?
C21' C24' 1.532(8) . ?
C22 C26 1.519(5) . ?
C22 C23 1.522(6) . ?
C22' C26' 1.513(6) . ?
C22' C23' 1.532(7) . ?
C23' C24' 1.487(7) . ?
C23' C27' 1.535(7) . ?
C23 C27 1.512(6) . ?
C23 C24 1.530(7) . ?
C25 C26 1.518(5) . ?
C25 C28 1.536(6) . ?
C25' C26' 1.514(6) . ?
C25' C28' 1.540(8) . ?
C28 C34 1.523(8) . ?
C28 C35 1.533(7) . ?
C28' C35' 1.399(11) . ?
C28' C34' 1.429(11) . ?
C29 C31 1.343(5) . ?
C29' C31' 1.344(5) . ?
C30' C36' 1.495(7) . ?
C30 C36 1.506(7) . ?
C36 C37A 1.329(18) . ?
C36 C37B 1.616(11) . ?
C36' C37D 1.275(13) . ?
C36' C37C 1.534(14) . ?

loop_
_geom_hbond_atom_site_label_D
_geom_hbond_atom_site_label_H
_geom_hbond_atom_site_label_A
_geom_hbond_distance_DH
_geom_hbond_distance_HA
_geom_hbond_distance_DA
_geom_hbond_angle_DHA
_geom_hbond_site_symmetry_A
C32' H32A O1 0.95 2.66 3.551(5) 157.1 1_455
C32 H32B O1' 0.95 2.59 3.489(5) 157.2 1_455
C30 H30C Cl1 0.99 2.74 3.583(4) 143.1 1_455
C31' H31B O11 0.95 2.47 3.359(6) 156.1 .
C31 H31A O10 0.95 2.44 3.323(6) 155.1 .
C11 H11B Cl4 0.95 2.68 3.572(5) 156.9 .
C30' H30A Cl4 0.99 2.67 3.535(5) 145.7 .
C11' H11A Cl1 0.95 2.65 3.547(4) 157.0 1_455
C29 H29A Cl2 0.95 2.63 3.478(4) 149.4 1_456
C29' H29B Cl3 0.95 2.62 3.462(4) 148.2 1_454
C13' H13A Cl1 0.99 2.60 3.476(4) 147.3 .
C13 H13C Cl4 0.99 2.59 3.461(4) 147.2 1_655
C9' H9'A Cl4 0.95 2.58 3.460(4) 155.0 .
C9 H9A Cl1 0.95 2.53 3.438(4) 158.8 .
C12' H12B Cl2 0.95 2.37 3.282(4) 160.0 .
C12 H12A Cl3 0.95 2.35 3.268(4) 162.8 .
O11 H1BW Cl1 0.83(5) 2.38(5) 3.205(5) 173(4) .
O11 H2BW Cl3 0.83(6) 2.47(6) 3.287(5) 168(5) 1_554
O10 H1AW Cl4 0.89(5) 2.32(5) 3.204(5) 175(4) .
O10 H2AW Cl2 0.70(5) 2.59(5) 3.281(5) 173(5) 1_556

loop_
_geom_torsion_atom_site_label_1
_geom_torsion_atom_site_label_2
_geom_torsion_atom_site_label_3
_geom_torsion_atom_site_label_4
_geom_torsion
_geom_torsion_site_symmetry_1
_geom_torsion_site_symmetry_2
_geom_torsion_site_symmetry_3
_geom_torsion_site_symmetry_4
_geom_torsion_publ_flag
N2 C10 C16 C17 -178.3(4) . . . . ?
N2' C10' C16' C17' -176.9(4) . . . . ?
N4 C30 C36 C37A -45.0(13) . . . . ?
N4 C30 C36 C37B -66.9(6) . . . . ?
N4' C30' C36' C37C -49.1(10) . . . . ?
N4' C30' C36' C37D 67.0(11) . . . . ?
